data_4084118
loop_
_publ_author_name
'Jacquot, L\'ea'
'X\'emard, Mathieu'
'Clavagu\'era, Carine'
'Nocton, Gr\'egory'

_publ_section_title
;
 Multiple One-Electron Transfers in Bipyridine Complexes of
 Bis(phospholyl) Thulium
;
_journal_issue 15
_journal_name_full Organometallics
_journal_page_first 4100
_journal_paper_doi 10.1021/om500607r
_journal_volume 33
_journal_year 2014
_chemical_compound_source 'synthesis as described'
_chemical_formula_moiety 'C38 H56 N2 P2 Tm'
_chemical_formula_sum 'C38 H56 N2 P2 Tm'
_chemical_formula_weight 771.71
_space_group_IT_number 14
_symmetry_cell_setting monoclinic
_symmetry_Int_Tables_number 14
_symmetry_space_group_name_Hall '-P 2ybc'
_symmetry_space_group_name_H-M 'P 1 21/c 1'
_atom_sites_solution_hydrogens geom
_audit_conform_dict_location ftp://ftp.iucr.org/pub/cif_core.dic
_audit_conform_dict_name cif_core.dic
_audit_conform_dict_version 2.4.3
_audit_creation_date 2014-02-04T19:33:30-00:00
_audit_creation_method 'WinGX routine CIF_UPDATE'
_cell_angle_alpha 90
_cell_angle_beta 101.7340(10)
_cell_angle_gamma 90
_cell_formula_units_Z 4
_cell_length_a 10.6690(10)
_cell_length_b 16.1780(10)
_cell_length_c 21.3200(10)
_cell_measurement_reflns_used 8445
_cell_measurement_temperature 150(2)
_cell_measurement_theta_max 27.48
_cell_measurement_theta_min 1
_cell_measurement_wavelength 0.71073
_cell_volume 3603.0(4)
_computing_cell_refinement 'HKL Scalepack (Otwinowski & Minor 1997)'
_computing_data_collection 'Collect (Bruker AXS BV, 1997-2004)'
_computing_data_reduction 'HKL Denzo and Scalepack (Otwinowski & Minor 1997)'
_computing_molecular_graphics 'Ortep-3 for Windows (Farrugia, 1997)'
_computing_publication_material 'WinGX publication routines (Farrugia, 1999)'
_computing_structure_refinement 'SHELXL-2013 (Sheldrick, 2013)'
_computing_structure_solution 'SIR92 (Giacovazzo et al, 1993)'
_diffrn_ambient_temperature 150(2)
_diffrn_detector 'CCD plate'
_diffrn_detector_area_resol_mean 9
_diffrn_measured_fraction_theta_full 0.934
_diffrn_measured_fraction_theta_max 0.962
_diffrn_measurement_device '95mm CCD camera on \k-goniostat'
_diffrn_measurement_device_type KappaCCD
_diffrn_measurement_method 'CCD rotation images, thick slices'
_diffrn_orient_matrix_type 'by Bruker AXS Collect from scalepack cell'
_diffrn_orient_matrix_UB_11 -0.043051
_diffrn_orient_matrix_UB_12 0.035221
_diffrn_orient_matrix_UB_13 -0.037712
_diffrn_orient_matrix_UB_21 0.038069
_diffrn_orient_matrix_UB_22 0.049805
_diffrn_orient_matrix_UB_23 -0.01327
_diffrn_orient_matrix_UB_31 0.006172
_diffrn_orient_matrix_UB_32 -0.06152
_diffrn_orient_matrix_UB_33 -0.032334
_diffrn_radiation_monochromator 'horizonally mounted graphite crystal'
_diffrn_radiation_probe x-ray
_diffrn_radiation_type MoK\a
_diffrn_radiation_wavelength 0.71069
_diffrn_reflns_av_R_equivalents 0.0271
_diffrn_reflns_Laue_measured_fraction_full 0.934
_diffrn_reflns_Laue_measured_fraction_max 0.962
_diffrn_reflns_limit_h_max 12
_diffrn_reflns_limit_h_min -12
_diffrn_reflns_limit_k_max 17
_diffrn_reflns_limit_k_min -19
_diffrn_reflns_limit_l_max 25
_diffrn_reflns_limit_l_min -25
_diffrn_reflns_number 13960
_diffrn_reflns_point_group_measured_fraction_full 0.934
_diffrn_reflns_point_group_measured_fraction_max 0.962
_diffrn_reflns_reduction_process
;
        Scaled and merged with Sortav
        R.H. Blessing, (1987) Cryst. Rev. 1, 3-58
        R.H. Blessing, (1989) J. Appl. Cryst. 22, 396-397
;
_diffrn_reflns_theta_full 25.24
_diffrn_reflns_theta_max 24.99
_diffrn_reflns_theta_min 3.026
_diffrn_source 'Enraf Nonius FR590'
_exptl_absorpt_coefficient_mu 2.579
_exptl_absorpt_correction_T_max 0.814
_exptl_absorpt_correction_T_min 0.544
_exptl_absorpt_correction_type multi-scan
_exptl_crystal_colour red
_exptl_crystal_density_diffrn 1.423
_exptl_crystal_density_method 'not measured'
_exptl_crystal_description block
_exptl_crystal_F_000 1588
_exptl_crystal_size_max 0.4
_exptl_crystal_size_mid 0.2
_exptl_crystal_size_min 0.08
_refine_diff_density_max 1.389
_refine_diff_density_min -1.335
_refine_diff_density_rms 0.183
_refine_ls_extinction_method none
_refine_ls_goodness_of_fit_ref 1.094
_refine_ls_hydrogen_treatment constr
_refine_ls_matrix_type full
_refine_ls_number_constraints 0
_refine_ls_number_parameters 404
_refine_ls_number_reflns 6097
_refine_ls_number_restraints 0
_refine_ls_restrained_S_all 1.094
_refine_ls_R_factor_all 0.0388
_refine_ls_R_factor_gt 0.0346
_refine_ls_shift/su_max 0.001
_refine_ls_shift/su_mean 0
_refine_ls_structure_factor_coef Fsqd
_refine_ls_weighting_details 'w=1/[\s^2^(Fo^2^)+(0.0875P)^2^+14.6562P] where P=(Fo^2^+2Fc^2^)/3'
_refine_ls_weighting_scheme calc
_refine_ls_wR_factor_gt 0.132
_refine_ls_wR_factor_ref 0.1406
_reflns_number_gt 5597
_reflns_number_total 6097
_reflns_threshold_expression 'I > 2\s(I)'
_cod_data_source_file om500607r_si_002.cif
_cod_data_source_block 3
_cod_depositor_comments 'Adding full bibliography for 4084117--4084119.cif.'
_cod_original_sg_symbol_H-M 'P 21/c'
_cod_database_code 4084118
_publcif_datablock.id {c368b9c8-b59b-4b23-bb0c-9fd36d9ed81e}

loop_
_symmetry_equiv_pos_as_xyz
'x, y, z'
'-x, y+1/2, -z+1/2'
'-x, -y, -z'
'x, -y-1/2, z-1/2'

loop_
_atom_site_label
_atom_site_type_symbol
_atom_site_fract_x
_atom_site_fract_y
_atom_site_fract_z
_atom_site_U_iso_or_equiv
_atom_site_adp_type
_atom_site_occupancy
_atom_site_calc_flag
Tm1 Tm 0.80984(2) 0.26077(2) 0.33573(2) 0.01627(13) Uani 1 d
P1 P 0.91426(15) 0.26805(9) 0.46937(7) 0.0189(3) Uani 1 d
P2 P 0.57239(14) 0.18429(10) 0.34146(7) 0.0202(3) Uani 1 d
N1 N 0.7690(5) 0.3669(3) 0.2603(2) 0.0239(11) Uani 1 d
N2 N 0.9395(5) 0.2458(3) 0.2619(3) 0.0258(12) Uani 1 d
C1 C 1.0334(5) 0.2949(4) 0.4248(3) 0.0211(12) Uani 1 d
C2 C 1.0022(6) 0.3693(4) 0.3916(2) 0.0215(12) Uani 1 d
C3 C 0.8884(6) 0.4072(4) 0.4037(3) 0.0239(13) Uani 1 d
C4 C 0.8248(5) 0.3590(4) 0.4430(3) 0.0212(12) Uani 1 d
C5 C 1.1615(7) 0.2487(4) 0.4389(4) 0.0273(16) Uani 1 d
C6 C 1.2409(6) 0.2864(6) 0.5009(3) 0.0400(17) Uani 1 d
H6A H 1.195 0.2791 0.5359 0.06 Uiso 1 calc
H6B H 1.2541 0.3454 0.4943 0.06 Uiso 1 calc
H6C H 1.324 0.2584 0.5117 0.06 Uiso 1 calc
C7 C 1.2484(7) 0.2575(4) 0.3865(4) 0.0332(17) Uani 1 d
H7A H 1.3199 0.2184 0.3962 0.05 Uiso 1 calc
H7B H 1.2818 0.314 0.3872 0.05 Uiso 1 calc
H7C H 1.1968 0.2455 0.344 0.05 Uiso 1 calc
C8 C 1.1456(6) 0.1576(4) 0.4507(3) 0.0352(15) Uani 1 d
H8A H 1.0921 0.1325 0.4126 0.053 Uiso 1 calc
H8B H 1.1045 0.1503 0.4875 0.053 Uiso 1 calc
H8C H 1.2297 0.1308 0.4596 0.053 Uiso 1 calc
C9 C 1.0799(6) 0.4122(4) 0.3489(3) 0.0292(14) Uani 1 d
H9A H 1.1593 0.4337 0.3752 0.044 Uiso 1 calc
H9B H 1.03 0.458 0.3262 0.044 Uiso 1 calc
H9C H 1.1004 0.3726 0.3176 0.044 Uiso 1 calc
C10 C 0.8602(6) 0.4960(4) 0.3845(3) 0.0336(15) Uani 1 d
H10A H 0.7808 0.5132 0.3971 0.05 Uiso 1 calc
H10B H 0.8507 0.5014 0.338 0.05 Uiso 1 calc
H10C H 0.9309 0.531 0.406 0.05 Uiso 1 calc
C11 C 0.7115(6) 0.3874(4) 0.4720(3) 0.0256(13) Uani 1 d
C12 C 0.7602(7) 0.4549(4) 0.5221(3) 0.0361(16) Uani 1 d
H12A H 0.7948 0.5012 0.5013 0.054 Uiso 1 calc
H12B H 0.8275 0.4319 0.5558 0.054 Uiso 1 calc
H12C H 0.6891 0.4744 0.541 0.054 Uiso 1 calc
C13 C 0.6602(7) 0.3163(5) 0.5081(3) 0.0345(15) Uani 1 d
H13A H 0.594 0.3377 0.5296 0.052 Uiso 1 calc
H13B H 0.7305 0.2931 0.54 0.052 Uiso 1 calc
H13C H 0.6236 0.2732 0.4776 0.052 Uiso 1 calc
C14 C 0.5938(6) 0.4174(5) 0.4233(3) 0.0356(16) Uani 1 d
H14A H 0.6165 0.4665 0.4011 0.053 Uiso 1 calc
H14B H 0.525 0.4312 0.4457 0.053 Uiso 1 calc
H14C H 0.5647 0.3735 0.392 0.053 Uiso 1 calc
C15 C 0.5939(5) 0.1884(4) 0.2607(3) 0.0231(12) Uani 1 d
C16 C 0.6926(6) 0.1364(4) 0.2518(3) 0.0238(12) Uani 1 d
C17 C 0.7512(6) 0.0919(4) 0.3091(3) 0.0228(12) Uani 1 d
C18 C 0.6978(5) 0.1099(4) 0.3619(3) 0.0231(13) Uani 1 d
C19 C 0.4911(6) 0.2276(4) 0.2071(3) 0.0253(14) Uani 1 d
C20 C 0.4030(6) 0.2854(5) 0.2362(3) 0.0357(16) Uani 1 d
H20A H 0.4544 0.3289 0.2612 0.054 Uiso 1 calc
H20B H 0.3588 0.2535 0.2642 0.054 Uiso 1 calc
H20C H 0.3397 0.3106 0.2017 0.054 Uiso 1 calc
C21 C 0.4090(7) 0.1561(5) 0.1742(3) 0.0430(18) Uani 1 d
H21A H 0.34 0.178 0.1409 0.064 Uiso 1 calc
H21B H 0.3721 0.1259 0.206 0.064 Uiso 1 calc
H21C H 0.4624 0.1186 0.1548 0.064 Uiso 1 calc
C22 C 0.5394(6) 0.2770(4) 0.1554(3) 0.0248(13) Uani 1 d
H22A H 0.6031 0.2442 0.139 0.037 Uiso 1 calc
H22B H 0.5787 0.3286 0.1738 0.037 Uiso 1 calc
H22C H 0.4674 0.2897 0.1202 0.037 Uiso 1 calc
C23 C 0.7277(7) 0.1135(4) 0.1877(3) 0.0335(15) Uani 1 d
H23A H 0.7021 0.0562 0.1768 0.05 Uiso 1 calc
H23B H 0.8203 0.1191 0.1912 0.05 Uiso 1 calc
H23C H 0.6829 0.1504 0.1541 0.05 Uiso 1 calc
C24 C 0.8471(7) 0.0229(5) 0.3051(4) 0.0418(17) Uani 1 d
H24A H 0.9081 0.0185 0.3461 0.063 Uiso 1 calc
H24B H 0.8934 0.0356 0.271 0.063 Uiso 1 calc
H24C H 0.8014 -0.0296 0.2956 0.063 Uiso 1 calc
C25 C 0.7109(6) 0.0568(4) 0.4232(3) 0.0287(14) Uani 1 d
C26 C 0.8491(7) 0.0413(4) 0.4595(4) 0.0423(18) Uani 1 d
H26A H 0.8926 0.0944 0.47 0.063 Uiso 1 calc
H26B H 0.8949 0.009 0.4324 0.063 Uiso 1 calc
H26C H 0.8477 0.0108 0.499 0.063 Uiso 1 calc
C27 C 0.6421(8) 0.0961(6) 0.4720(4) 0.050(2) Uani 1 d
H27A H 0.6846 0.1481 0.4875 0.075 Uiso 1 calc
H27B H 0.6448 0.0583 0.5081 0.075 Uiso 1 calc
H27C H 0.5528 0.1073 0.4516 0.075 Uiso 1 calc
C28 C 0.6470(7) -0.0269(5) 0.4036(4) 0.0454(19) Uani 1 d
H28A H 0.6547 -0.0623 0.4415 0.068 Uiso 1 calc
H28B H 0.6892 -0.0536 0.3722 0.068 Uiso 1 calc
H28C H 0.5562 -0.0183 0.3847 0.068 Uiso 1 calc
C29 C 0.6822(7) 0.4285(4) 0.2601(3) 0.0351(16) Uani 1 d
H29 H 0.6364 0.4299 0.2939 0.042 Uiso 1 calc
C30 C 0.6571(8) 0.4880(4) 0.2147(3) 0.047(2) Uani 1 d
H30 H 0.5953 0.5298 0.2163 0.056 Uiso 1 calc
C31 C 0.7265(8) 0.4858(5) 0.1644(3) 0.049(2) Uani 1 d
H31 H 0.7119 0.5273 0.1322 0.059 Uiso 1 calc
C32 C 0.8124(7) 0.4261(5) 0.1619(3) 0.0412(18) Uani 1 d
H32 H 0.8584 0.4258 0.1281 0.049 Uiso 1 calc
C33 C 0.8348(6) 0.3632(5) 0.2096(3) 0.0321(15) Uani 1 d
C34 C 0.9211(6) 0.2972(4) 0.2092(3) 0.0267(13) Uani 1 d
C35 C 0.9832(8) 0.2798(7) 0.1583(3) 0.050(2) Uani 1 d
H35 H 0.9705 0.3149 0.1219 0.06 Uiso 1 calc
C36 C 1.0637(8) 0.2109(7) 0.1614(4) 0.054(2) Uani 1 d
H36 H 1.1023 0.1975 0.1263 0.065 Uiso 1 calc
C37 C 1.0864(7) 0.1622(6) 0.2162(3) 0.047(2) Uani 1 d
H37 H 1.1452 0.1175 0.2209 0.056 Uiso 1 calc
C38 C 1.0214(6) 0.1810(4) 0.2629(3) 0.0319(15) Uani 1 d
H38 H 1.0342 0.146 0.2994 0.038 Uiso 1 calc

loop_
_atom_site_aniso_label
_atom_site_aniso_U_11
_atom_site_aniso_U_22
_atom_site_aniso_U_33
_atom_site_aniso_U_23
_atom_site_aniso_U_13
_atom_site_aniso_U_12
Tm1 0.01819(19) 0.01679(19) 0.01325(18) -0.00046(8) 0.00186(12) -0.00008(8)
P1 0.0215(8) 0.0202(8) 0.0146(7) 0.0008(5) 0.0026(6) 0.0004(6)
P2 0.0195(7) 0.0229(8) 0.0180(7) 0.0055(6) 0.0033(5) -0.0011(6)
N1 0.033(3) 0.021(3) 0.016(2) -0.002(2) 0.001(2) 0.000(2)
N2 0.022(3) 0.031(3) 0.023(3) -0.010(2) 0.000(2) -0.002(2)
C1 0.022(3) 0.024(3) 0.016(3) -0.006(2) 0.000(2) 0.003(2)
C2 0.026(3) 0.024(3) 0.014(2) 0.003(2) 0.000(2) -0.007(2)
C3 0.028(3) 0.023(3) 0.018(3) -0.001(2) -0.002(2) -0.002(3)
C4 0.024(3) 0.020(3) 0.019(3) -0.006(2) 0.002(2) 0.003(2)
C5 0.020(3) 0.032(4) 0.025(4) -0.004(3) -0.007(3) 0.002(2)
C6 0.025(3) 0.062(5) 0.027(3) -0.012(4) -0.007(3) 0.002(3)
C7 0.028(4) 0.043(4) 0.032(4) -0.004(3) 0.013(3) 0.003(3)
C8 0.033(4) 0.034(4) 0.039(4) 0.007(3) 0.009(3) 0.012(3)
C9 0.037(3) 0.025(3) 0.027(3) 0.005(3) 0.009(3) -0.007(3)
C10 0.035(4) 0.023(3) 0.040(4) -0.005(3) -0.001(3) 0.001(3)
C11 0.025(3) 0.030(3) 0.022(3) -0.004(3) 0.005(2) 0.003(3)
C12 0.045(4) 0.032(4) 0.033(3) -0.012(3) 0.011(3) 0.006(3)
C13 0.039(4) 0.040(4) 0.026(3) -0.007(3) 0.012(3) 0.010(3)
C14 0.028(3) 0.045(4) 0.035(4) 0.006(3) 0.009(3) 0.013(3)
C15 0.020(3) 0.026(3) 0.020(3) 0.005(2) -0.005(2) -0.005(2)
C16 0.028(3) 0.018(3) 0.024(3) 0.006(2) 0.002(2) -0.006(2)
C17 0.025(3) 0.016(3) 0.026(3) 0.007(2) 0.002(2) -0.004(2)
C18 0.021(3) 0.025(3) 0.022(3) 0.007(2) 0.000(2) -0.003(2)
C19 0.017(3) 0.035(4) 0.022(3) 0.011(3) -0.002(2) -0.001(3)
C20 0.029(3) 0.046(4) 0.031(3) 0.005(3) 0.005(3) 0.019(3)
C21 0.036(4) 0.050(5) 0.034(4) 0.009(3) -0.014(3) -0.015(3)
C22 0.035(3) 0.023(3) 0.016(3) 0.001(2) 0.004(3) -0.005(3)
C23 0.041(4) 0.036(4) 0.024(3) -0.010(3) 0.006(3) 0.000(3)
C24 0.043(4) 0.030(4) 0.051(4) -0.001(3) 0.006(3) 0.011(3)
C25 0.030(3) 0.023(3) 0.028(3) 0.011(3) -0.005(3) -0.007(3)
C26 0.042(4) 0.026(4) 0.050(4) 0.023(3) -0.012(3) -0.011(3)
C27 0.057(5) 0.059(5) 0.034(4) 0.023(4) 0.010(4) -0.001(4)
C28 0.041(4) 0.039(4) 0.047(4) 0.018(4) -0.014(3) -0.016(3)
C29 0.045(4) 0.024(3) 0.028(3) -0.003(3) -0.011(3) 0.006(3)
C30 0.067(5) 0.020(3) 0.038(4) 0.001(3) -0.026(4) 0.000(3)
C31 0.065(5) 0.040(5) 0.033(4) 0.017(3) -0.013(3) -0.024(4)
C32 0.039(4) 0.049(5) 0.032(4) 0.020(3) 0.000(3) -0.016(4)
C33 0.030(3) 0.045(4) 0.019(3) -0.004(3) -0.001(2) -0.014(3)
C34 0.029(3) 0.037(4) 0.015(3) -0.005(3) 0.006(2) -0.006(3)
C35 0.044(4) 0.091(7) 0.018(3) -0.010(4) 0.010(3) -0.011(5)
C36 0.042(4) 0.090(7) 0.034(4) -0.024(5) 0.018(3) -0.008(5)
C37 0.032(4) 0.069(6) 0.039(4) -0.018(4) 0.002(3) -0.003(4)
C38 0.026(3) 0.038(4) 0.032(3) -0.017(3) 0.007(3) 0.003(3)

loop_
_atom_type_symbol
_atom_type_description
_atom_type_scat_dispersion_real
_atom_type_scat_dispersion_imag
_atom_type_scat_source
C C 0.0033 0.0016 'International Tables Vol C Tables 4.2.6.8 and 6.1.1.4'
H H 0 0 'International Tables Vol C Tables 4.2.6.8 and 6.1.1.4'
N N 0.0061 0.0033 'International Tables Vol C Tables 4.2.6.8 and 6.1.1.4'
P P 0.1023 0.0942 'International Tables Vol C Tables 4.2.6.8 and 6.1.1.4'
Tm Tm -0.3139 5.2483 'International Tables Vol C Tables 4.2.6.8 and 6.1.1.4'

loop_
_geom_angle_atom_site_label_1
_geom_angle_atom_site_label_2
_geom_angle_atom_site_label_3
_geom_angle
N2 Tm1 N1 70.21(18)
N2 Tm1 C4 133.03(18)
N1 Tm1 C4 96.77(17)
N2 Tm1 C15 96.02(18)
N1 Tm1 C15 84.08(17)
C4 Tm1 C15 128.30(17)
N2 Tm1 C1 86.37(18)
N1 Tm1 C1 109.77(18)
C4 Tm1 C1 54.86(16)
C15 Tm1 C1 165.85(18)
N2 Tm1 C2 82.28(17)
N1 Tm1 C2 81.28(17)
C4 Tm1 C2 50.82(17)
C15 Tm1 C2 164.96(17)
C1 Tm1 C2 29.19(17)
N2 Tm1 C16 75.04(17)
N1 Tm1 C16 95.26(17)
C4 Tm1 C16 151.88(17)
C15 Tm1 C16 28.78(18)
C1 Tm1 C16 141.64(17)
C2 Tm1 C16 156.83(17)
N2 Tm1 C3 106.40(18)
N1 Tm1 C3 74.30(16)
C4 Tm1 C3 29.35(17)
C15 Tm1 C3 140.84(18)
C1 Tm1 C3 50.08(17)
C2 Tm1 C3 29.63(18)
C16 Tm1 C3 167.81(17)
N2 Tm1 C18 112.36(18)
N1 Tm1 C18 138.21(17)
C4 Tm1 C18 106.84(18)
C15 Tm1 C18 54.20(16)
C1 Tm1 C18 112.02(17)
C2 Tm1 C18 140.11(16)
C16 Tm1 C18 49.87(16)
C3 Tm1 C18 136.04(17)
N2 Tm1 C17 84.32(17)
N1 Tm1 C17 124.70(16)
C4 Tm1 C17 133.91(17)
C15 Tm1 C17 49.90(17)
C1 Tm1 C17 116.80(17)
C2 Tm1 C17 143.96(17)
C16 Tm1 C17 29.69(16)
C3 Tm1 C17 160.90(17)
C18 Tm1 C17 28.47(17)
N2 Tm1 P1 121.36(14)
N1 Tm1 P1 129.84(12)
C4 Tm1 P1 37.04(12)
C15 Tm1 P1 134.71(12)
C1 Tm1 P1 37.04(12)
C2 Tm1 P1 55.91(11)
C16 Tm1 P1 134.46(12)
C3 Tm1 P1 55.54(12)
C18 Tm1 P1 86.17(12)
C17 Tm1 P1 105.42(12)
N2 Tm1 P2 130.22(13)
N1 Tm1 P2 107.86(13)
C4 Tm1 P2 96.71(13)
C15 Tm1 P2 36.94(12)
C1 Tm1 P2 134.73(12)
C2 Tm1 P2 147.49(12)
C16 Tm1 P2 55.33(12)
C3 Tm1 P2 121.23(13)
C18 Tm1 P2 36.75(12)
C17 Tm1 P2 55.04(12)
P1 Tm1 P2 98.39(4)
C4 P1 C1 91.4(3)
C4 P1 Tm1 69.03(18)
C1 P1 Tm1 69.72(18)
C15 P2 C18 91.3(3)
C15 P2 Tm1 69.62(18)
C18 P2 Tm1 70.95(19)
C29 N1 C33 118.3(6)
C29 N1 Tm1 125.0(4)
C33 N1 Tm1 116.6(4)
C38 N2 C34 117.4(6)
C38 N2 Tm1 122.8(5)
C34 N2 Tm1 119.1(4)
C2 C1 C5 128.9(6)
C2 C1 P1 110.8(4)
C5 C1 P1 118.6(5)
C2 C1 Tm1 75.1(3)
C5 C1 Tm1 130.1(4)
P1 C1 Tm1 73.23(19)
C1 C2 C3 113.6(5)
C1 C2 C9 126.3(5)
C3 C2 C9 120.0(5)
C1 C2 Tm1 75.7(3)
C3 C2 Tm1 76.6(3)
C9 C2 Tm1 118.5(4)
C4 C3 C2 113.4(5)
C4 C3 C10 126.4(6)
C2 C3 C10 119.3(5)
C4 C3 Tm1 73.3(3)
C2 C3 Tm1 73.8(3)
C10 C3 Tm1 129.9(4)
C3 C4 C11 125.8(5)
C3 C4 P1 110.6(4)
C11 C4 P1 122.3(4)
C3 C4 Tm1 77.4(3)
C11 C4 Tm1 126.0(4)
P1 C4 Tm1 73.93(19)
C8 C5 C1 112.4(6)
C8 C5 C6 107.7(6)
C1 C5 C6 106.8(5)
C8 C5 C7 107.7(6)
C1 C5 C7 116.1(6)
C6 C5 C7 105.6(6)
C5 C6 H6A 109.5
C5 C6 H6B 109.5
H6A C6 H6B 109.5
C5 C6 H6C 109.5
H6A C6 H6C 109.5
H6B C6 H6C 109.5
C5 C7 H7A 109.5
C5 C7 H7B 109.5
H7A C7 H7B 109.5
C5 C7 H7C 109.5
H7A C7 H7C 109.5
H7B C7 H7C 109.5
C5 C8 H8A 109.5
C5 C8 H8B 109.5
H8A C8 H8B 109.5
C5 C8 H8C 109.5
H8A C8 H8C 109.5
H8B C8 H8C 109.5
C2 C9 H9A 109.5
C2 C9 H9B 109.5
H9A C9 H9B 109.5
C2 C9 H9C 109.5
H9A C9 H9C 109.5
H9B C9 H9C 109.5
C3 C10 H10A 109.5
C3 C10 H10B 109.5
H10A C10 H10B 109.5
C3 C10 H10C 109.5
H10A C10 H10C 109.5
H10B C10 H10C 109.5
C14 C11 C12 111.0(6)
C14 C11 C4 115.1(5)
C12 C11 C4 108.0(5)
C14 C11 C13 104.3(5)
C12 C11 C13 106.6(5)
C4 C11 C13 111.5(5)
C11 C12 H12A 109.5
C11 C12 H12B 109.5
H12A C12 H12B 109.5
C11 C12 H12C 109.5
H12A C12 H12C 109.5
H12B C12 H12C 109.5
C11 C13 H13A 109.5
C11 C13 H13B 109.5
H13A C13 H13B 109.5
C11 C13 H13C 109.5
H13A C13 H13C 109.5
H13B C13 H13C 109.5
C11 C14 H14A 109.5
C11 C14 H14B 109.5
H14A C14 H14B 109.5
C11 C14 H14C 109.5
H14A C14 H14C 109.5
H14B C14 H14C 109.5
C16 C15 C19 126.1(5)
C16 C15 P2 111.1(4)
C19 C15 P2 121.1(4)
C16 C15 Tm1 76.8(3)
C19 C15 Tm1 129.1(4)
P2 C15 Tm1 73.44(19)
C15 C16 C17 113.3(5)
C15 C16 C23 126.6(5)
C17 C16 C23 119.4(6)
C15 C16 Tm1 74.5(3)
C17 C16 Tm1 76.1(3)
C23 C16 Tm1 125.7(4)
C18 C17 C16 113.6(5)
C18 C17 C24 126.0(6)
C16 C17 C24 119.7(6)
C18 C17 Tm1 75.3(4)
C16 C17 Tm1 74.2(3)
C24 C17 Tm1 126.3(4)
C17 C18 C25 125.8(6)
C17 C18 P2 110.7(4)
C25 C18 P2 121.0(4)
C17 C18 Tm1 76.2(3)
C25 C18 Tm1 132.7(4)
P2 C18 Tm1 72.3(2)
C21 C19 C22 108.0(5)
C21 C19 C20 107.6(6)
C22 C19 C20 107.2(6)
C21 C19 C15 106.3(5)
C22 C19 C15 116.9(5)
C20 C19 C15 110.5(5)
C19 C20 H20A 109.5
C19 C20 H20B 109.5
H20A C20 H20B 109.5
C19 C20 H20C 109.5
H20A C20 H20C 109.5
H20B C20 H20C 109.5
C19 C21 H21A 109.5
C19 C21 H21B 109.5
H21A C21 H21B 109.5
C19 C21 H21C 109.5
H21A C21 H21C 109.5
H21B C21 H21C 109.5
C19 C22 H22A 109.5
C19 C22 H22B 109.5
H22A C22 H22B 109.5
C19 C22 H22C 109.5
H22A C22 H22C 109.5
H22B C22 H22C 109.5
C16 C23 H23A 109.5
C16 C23 H23B 109.5
H23A C23 H23B 109.5
C16 C23 H23C 109.5
H23A C23 H23C 109.5
H23B C23 H23C 109.5
C17 C24 H24A 109.5
C17 C24 H24B 109.5
H24A C24 H24B 109.5
C17 C24 H24C 109.5
H24A C24 H24C 109.5
H24B C24 H24C 109.5
C27 C25 C26 105.6(6)
C27 C25 C18 111.8(5)
C26 C25 C18 115.3(5)
C27 C25 C28 107.7(6)
C26 C25 C28 108.6(6)
C18 C25 C28 107.6(5)
C25 C26 H26A 109.5
C25 C26 H26B 109.5
H26A C26 H26B 109.5
C25 C26 H26C 109.5
H26A C26 H26C 109.5
H26B C26 H26C 109.5
C25 C27 H27A 109.5
C25 C27 H27B 109.5
H27A C27 H27B 109.5
C25 C27 H27C 109.5
H27A C27 H27C 109.5
H27B C27 H27C 109.5
C25 C28 H28A 109.5
C25 C28 H28B 109.5
H28A C28 H28B 109.5
C25 C28 H28C 109.5
H28A C28 H28C 109.5
H28B C28 H28C 109.5
N1 C29 C30 124.1(7)
N1 C29 H29 118
C30 C29 H29 118
C29 C30 C31 117.6(8)
C29 C30 H30 121.2
C31 C30 H30 121.2
C32 C31 C30 120.9(7)
C32 C31 H31 119.5
C30 C31 H31 119.5
C31 C32 C33 120.2(7)
C31 C32 H32 119.9
C33 C32 H32 119.9
N1 C33 C34 117.7(6)
N1 C33 C32 118.8(7)
C34 C33 C32 123.5(6)
N2 C34 C35 119.7(7)
N2 C34 C33 115.8(5)
C35 C34 C33 124.4(7)
C36 C35 C34 120.2(8)
C36 C35 H35 119.9
C34 C35 H35 119.9
C37 C36 C35 119.4(7)
C37 C36 H36 120.3
C35 C36 H36 120.3
C38 C37 C36 117.5(8)
C38 C37 H37 121.2
C36 C37 H37 121.2
N2 C38 C37 125.6(7)
N2 C38 H38 117.2
C37 C38 H38 117.2

loop_
_geom_bond_atom_site_label_1
_geom_bond_atom_site_label_2
_geom_bond_distance
Tm1 N2 2.310(6)
Tm1 N1 2.331(5)
Tm1 C4 2.762(5)
Tm1 C15 2.782(6)
Tm1 C1 2.785(5)
Tm1 C2 2.778(6)
Tm1 C16 2.810(6)
Tm1 C3 2.814(6)
Tm1 C18 2.822(6)
Tm1 C17 2.834(6)
Tm1 P1 2.8429(15)
Tm1 P2 2.8442(15)
P1 C4 1.782(6)
P1 C1 1.789(6)
P2 C15 1.783(6)
P2 C18 1.786(6)
N1 C29 1.360(8)
N1 C33 1.406(8)
N2 C38 1.362(8)
N2 C34 1.380(8)
C1 C2 1.402(8)
C1 C5 1.533(9)
C2 C3 1.430(9)
C2 C9 1.519(8)
C3 C4 1.414(9)
C3 C10 1.506(9)
C4 C11 1.535(8)
C5 C8 1.511(9)
C5 C6 1.542(9)
C5 C7 1.597(11)
C6 H6A 0.98
C6 H6B 0.98
C6 H6C 0.98
C7 H7A 0.98
C7 H7B 0.98
C7 H7C 0.98
C8 H8A 0.98
C8 H8B 0.98
C8 H8C 0.98
C9 H9A 0.98
C9 H9B 0.98
C9 H9C 0.98
C10 H10A 0.98
C10 H10B 0.98
C10 H10C 0.98
C11 C14 1.537(8)
C11 C12 1.541(9)
C11 C13 1.544(10)
C12 H12A 0.98
C12 H12B 0.98
C12 H12C 0.98
C13 H13A 0.98
C13 H13B 0.98
C13 H13C 0.98
C14 H14A 0.98
C14 H14B 0.98
C14 H14C 0.98
C15 C16 1.390(9)
C15 C19 1.550(8)
C16 C17 1.446(8)
C16 C23 1.535(8)
C17 C18 1.391(8)
C17 C24 1.529(9)
C18 C25 1.547(8)
C19 C21 1.533(9)
C19 C22 1.534(8)
C19 C20 1.543(9)
C20 H20A 0.98
C20 H20B 0.98
C20 H20C 0.98
C21 H21A 0.98
C21 H21B 0.98
C21 H21C 0.98
C22 H22A 0.98
C22 H22B 0.98
C22 H22C 0.98
C23 H23A 0.98
C23 H23B 0.98
C23 H23C 0.98
C24 H24A 0.98
C24 H24B 0.98
C24 H24C 0.98
C25 C27 1.527(10)
C25 C26 1.540(9)
C25 C28 1.537(9)
C26 H26A 0.98
C26 H26B 0.98
C26 H26C 0.98
C27 H27A 0.98
C27 H27B 0.98
C27 H27C 0.98
C28 H28A 0.98
C28 H28B 0.98
C28 H28C 0.98
C29 C30 1.353(10)
C29 H29 0.95
C30 C31 1.422(12)
C30 H30 0.95
C31 C32 1.339(12)
C31 H31 0.95
C32 C33 1.424(10)
C32 H32 0.95
C33 C34 1.412(10)
C34 C35 1.409(9)
C35 C36 1.401(14)
C35 H35 0.95
C36 C37 1.389(13)
C36 H36 0.95
C37 C38 1.359(9)
C37 H37 0.95
C38 H38 0.95
